data_2236554
loop_
_publ_author_name
'Nagarajaiah, H.'
'Begum, Noor Shahina'

_publ_section_title
;
 Ethyl
 3-ethoxycarbonylmethyl-7-methyl-5-phenyl-5<i>H</i>-thiazolo[3,2-<i>a</i>]pyrimidine-6-carboxylate
;
_journal_coeditor_code PV2584
_journal_issue 10
_journal_name_full 'Acta Crystallographica Section E'
_journal_page_first o2878
_journal_paper_doi 10.1107/S1600536812037828
_journal_volume 68
_journal_year 2012
_chemical_formula_iupac 'C20 H22 N2 O4 S'
_chemical_formula_moiety 'C20 H22 N2 O4 S'
_chemical_formula_sum 'C20 H22 N2 O4 S'
_chemical_formula_weight 386.46
_chemical_name_systematic
;
Ethyl 3-ethoxycarbonylmethyl-7-methyl-5-phenyl-5<i>H</i>-
thiazolo[3,2-<i>a</i>]pyrimidine-6-carboxylate
;
_space_group_IT_number 14
_symmetry_cell_setting monoclinic
_symmetry_space_group_name_Hall '-P 2ybc'
_symmetry_space_group_name_H-M 'P 1 21/c 1'
_atom_sites_solution_hydrogens geom
_atom_sites_solution_primary direct
_atom_sites_solution_secondary difmap
_cell_angle_alpha 90.00
_cell_angle_beta 95.000(3)
_cell_angle_gamma 90.00
_cell_formula_units_Z 4
_cell_length_a 10.0861(4)
_cell_length_b 7.7954(3)
_cell_length_c 23.4088(10)
_cell_measurement_reflns_used 3102
_cell_measurement_temperature 296(2)
_cell_measurement_theta_max 27.00
_cell_measurement_theta_min 1.75
_cell_volume 1833.52(13)
_computing_cell_refinement 'SAINT-Plus (Bruker, 1998)'
_computing_data_collection 'SMART (Bruker, 1998)'
_computing_data_reduction 'SAINT-Plus (Bruker, 1998)'
_computing_molecular_graphics 'ORTEP-3 (Farrugia, 1997) and CAMERON (Watkin <i>et al.</i>, 1996)'
_computing_publication_material 'WinGX (Farrugia, 1999)'
_computing_structure_refinement 'SHELXL97 (Sheldrick, 2008)'
_computing_structure_solution 'SHELXS97 (Sheldrick, 2008)'
_diffrn_ambient_temperature 296(2)
_diffrn_measured_fraction_theta_full 0.999
_diffrn_measured_fraction_theta_max 0.999
_diffrn_measurement_device_type 'Bruker SMART APEX CCD detector'
_diffrn_measurement_method '\w scans'
_diffrn_radiation_monochromator graphite
_diffrn_radiation_source 'fine-focus sealed tube'
_diffrn_radiation_type MoK\a
_diffrn_radiation_wavelength 0.71073
_diffrn_reflns_av_R_equivalents 0.0367
_diffrn_reflns_av_sigmaI/netI 0.0436
_diffrn_reflns_limit_h_max 12
_diffrn_reflns_limit_h_min -12
_diffrn_reflns_limit_k_max 9
_diffrn_reflns_limit_k_min -6
_diffrn_reflns_limit_l_max 29
_diffrn_reflns_limit_l_min -29
_diffrn_reflns_number 11747
_diffrn_reflns_theta_full 27.00
_diffrn_reflns_theta_max 27.00
_diffrn_reflns_theta_min 1.75
_exptl_absorpt_coefficient_mu 0.206
_exptl_absorpt_correction_T_max 0.9678
_exptl_absorpt_correction_T_min 0.9638
_exptl_absorpt_correction_type multi-scan
_exptl_absorpt_process_details '(SADABS; Bruker, 1998)'
_exptl_crystal_colour yellow
_exptl_crystal_density_diffrn 1.400
_exptl_crystal_density_method 'not measured'
_exptl_crystal_description block
_exptl_crystal_F_000 816
_exptl_crystal_size_max 0.18
_exptl_crystal_size_mid 0.16
_exptl_crystal_size_min 0.16
_refine_diff_density_max 0.498
_refine_diff_density_min -0.289
_refine_ls_extinction_method none
_refine_ls_goodness_of_fit_ref 0.999
_refine_ls_hydrogen_treatment constr
_refine_ls_matrix_type full
_refine_ls_number_parameters 247
_refine_ls_number_reflns 3982
_refine_ls_number_restraints 0
_refine_ls_restrained_S_all 0.999
_refine_ls_R_factor_all 0.0606
_refine_ls_R_factor_gt 0.0430
_refine_ls_shift/su_max 0.000
_refine_ls_shift/su_mean 0.000
_refine_ls_structure_factor_coef Fsqd
_refine_ls_weighting_details 'calc w=1/[\s^2^(Fo^2^)+(0.0675P)^2^+0.5269P] where P=(Fo^2^+2Fc^2^)/3'
_refine_ls_weighting_scheme calc
_refine_ls_wR_factor_gt 0.1096
_refine_ls_wR_factor_ref 0.1181
_reflns_number_gt 3102
_reflns_number_total 3982
_reflns_threshold_expression I>2\s(I)
_cod_data_source_file pv2584.cif
_cod_data_source_block I
_cod_original_sg_symbol_Hall '-P 2ybc '
_cod_original_sg_symbol_H-M 'P 21/c'
_cod_database_code 2236554
_cod_database_fobs_code 2236554

loop_
_symmetry_equiv_pos_as_xyz
'x, y, z'
'-x, y+1/2, -z+1/2'
'-x, -y, -z'
'x, -y-1/2, z-1/2'

loop_
_atom_site_type_symbol
_atom_site_label
_atom_site_fract_x
_atom_site_fract_y
_atom_site_fract_z
_atom_site_U_iso_or_equiv
_atom_site_adp_type
_atom_site_calc_flag
_atom_site_refinement_flags
_atom_site_occupancy
_atom_site_symmetry_multiplicity
S S1 0.18621(4) 0.21888(6) 0.308470(19) 0.01968(14) Uani d . 1 1
O O1 0.64536(12) 0.10949(17) 0.36984(5) 0.0216(3) Uani d . 1 1
O O2 0.67845(13) 0.00457(18) 0.45941(6) 0.0260(3) Uani d . 1 1
O O3 0.31568(12) -0.40830(18) 0.48561(5) 0.0220(3) Uani d . 1 1
O O4 0.12682(12) -0.51826(17) 0.44357(5) 0.0199(3) Uani d . 1 1
N N1 0.30250(14) 0.0076(2) 0.37900(6) 0.0150(3) Uani d . 1 1
N N2 0.11268(14) -0.1069(2) 0.32378(6) 0.0183(3) Uani d . 1 1
C C1 -0.00093(18) -0.3634(3) 0.34719(8) 0.0228(4) Uani d . 1 1
H H1A 0.0277 -0.4809 0.3477 0.034 Uiso calc R 1 1
H H1B -0.0437 -0.3361 0.3100 0.034 Uiso calc R 1 1
H H1C -0.0625 -0.3465 0.3757 0.034 Uiso calc R 1 1
C C2 0.32329(18) 0.2865(3) 0.35279(7) 0.0189(4) Uani d . 1 1
H H2 0.3582 0.3969 0.3524 0.023 Uiso calc R 1 1
C C3 0.37267(17) 0.1622(2) 0.38743(7) 0.0157(4) Uani d . 1 1
C C4 0.0304(2) -0.7801(3) 0.47057(10) 0.0351(5) Uani d . 1 1
H H4A -0.0546 -0.7244 0.4652 0.053 Uiso calc R 1 1
H H4B 0.0287 -0.8646 0.5003 0.053 Uiso calc R 1 1
H H4C 0.0495 -0.8349 0.4355 0.053 Uiso calc R 1 1
C C5 0.34164(16) -0.1592(2) 0.40446(7) 0.0149(4) Uani d . 1 1
H H5 0.3749 -0.1416 0.4446 0.018 Uiso calc R 1 1
C C6 0.21811(16) -0.2722(2) 0.40233(7) 0.0150(4) Uani d . 1 1
C C7 0.11731(18) -0.2487(2) 0.35981(7) 0.0177(4) Uani d . 1 1
C C8 0.1356(2) -0.6503(3) 0.48718(8) 0.0256(4) Uani d . 1 1
H H8A 0.1217 -0.6011 0.5242 0.031 Uiso calc R 1 1
H H8B 0.2228 -0.7035 0.4896 0.031 Uiso calc R 1 1
C C9 0.19752(17) 0.0147(2) 0.33814(7) 0.0165(4) Uani d . 1 1
C C10 0.22567(17) -0.4028(2) 0.44727(7) 0.0167(4) Uani d . 1 1
C C11 0.44966(17) -0.2466(2) 0.37322(7) 0.0147(4) Uani d . 1 1
C C12 0.54419(17) -0.3488(2) 0.40333(7) 0.0164(4) Uani d . 1 1
H H12 0.5466 -0.3548 0.4431 0.020 Uiso calc R 1 1
C C13 0.63526(17) -0.4424(2) 0.37482(8) 0.0190(4) Uani d . 1 1
H H13 0.6978 -0.5110 0.3955 0.023 Uiso calc R 1 1
C C14 0.63328(18) -0.4338(2) 0.31562(8) 0.0202(4) Uani d . 1 1
H H14 0.6940 -0.4968 0.2965 0.024 Uiso calc R 1 1
C C15 0.54006(18) -0.3308(3) 0.28515(8) 0.0210(4) Uani d . 1 1
H H15 0.5385 -0.3242 0.2454 0.025 Uiso calc R 1 1
C C16 0.44914(18) -0.2375(2) 0.31367(7) 0.0188(4) Uani d . 1 1
H H16 0.3872 -0.1682 0.2929 0.023 Uiso calc R 1 1
C C17 0.48437(17) 0.1764(2) 0.43372(7) 0.0181(4) Uani d . 1 1
H H17A 0.4536 0.1319 0.4689 0.022 Uiso calc R 1 1
H H17B 0.5041 0.2971 0.4399 0.022 Uiso calc R 1 1
C C18 0.61252(18) 0.0854(2) 0.42323(7) 0.0190(4) Uani d . 1 1
C C19 0.76628(18) 0.0231(3) 0.35511(8) 0.0237(4) Uani d . 1 1
H H19A 0.7534 -0.1002 0.3551 0.028 Uiso calc R 1 1
H H19B 0.8397 0.0508 0.3831 0.028 Uiso calc R 1 1
C C20 0.7966(2) 0.0815(3) 0.29736(9) 0.0362(6) Uani d . 1 1
H H20A 0.7213 0.0601 0.2703 0.054 Uiso calc R 1 1
H H20B 0.8724 0.0201 0.2859 0.054 Uiso calc R 1 1
H H20C 0.8156 0.2022 0.2984 0.054 Uiso calc R 1 1

loop_
_atom_site_aniso_label
_atom_site_aniso_U_11
_atom_site_aniso_U_22
_atom_site_aniso_U_33
_atom_site_aniso_U_12
_atom_site_aniso_U_13
_atom_site_aniso_U_23
S1 0.0253(2) 0.0184(3) 0.0147(2) 0.0029(2) -0.00124(17) 0.00322(18)
O1 0.0244(6) 0.0245(8) 0.0158(6) 0.0014(6) 0.0020(5) 0.0011(5)
O2 0.0318(7) 0.0281(8) 0.0173(7) 0.0032(6) -0.0033(5) 0.0032(6)
O3 0.0260(7) 0.0255(8) 0.0138(6) -0.0037(6) -0.0028(5) 0.0060(5)
O4 0.0233(6) 0.0185(7) 0.0180(6) -0.0037(6) 0.0021(5) 0.0045(5)
N1 0.0186(7) 0.0158(8) 0.0103(7) 0.0005(6) -0.0001(5) 0.0002(6)
N2 0.0208(7) 0.0194(9) 0.0141(7) 0.0005(7) -0.0015(6) 0.0011(6)
C1 0.0219(9) 0.0263(11) 0.0194(9) -0.0026(8) -0.0033(7) 0.0028(8)
C2 0.0241(9) 0.0169(10) 0.0158(9) -0.0006(8) 0.0018(7) -0.0022(7)
C3 0.0212(8) 0.0151(10) 0.0113(8) -0.0003(7) 0.0038(6) -0.0020(7)
C4 0.0472(13) 0.0245(12) 0.0348(12) -0.0122(11) 0.0094(10) 0.0019(10)
C5 0.0208(8) 0.0151(10) 0.0084(8) 0.0001(7) -0.0004(6) 0.0011(6)
C6 0.0182(8) 0.0152(10) 0.0118(8) -0.0012(7) 0.0021(6) -0.0012(7)
C7 0.0203(9) 0.0192(10) 0.0138(8) 0.0020(8) 0.0027(6) -0.0010(7)
C8 0.0347(10) 0.0195(11) 0.0230(10) -0.0028(9) 0.0043(8) 0.0070(8)
C9 0.0209(8) 0.0192(10) 0.0094(8) 0.0038(8) 0.0011(6) 0.0005(7)
C10 0.0198(8) 0.0172(10) 0.0133(8) 0.0008(8) 0.0035(7) -0.0012(7)
C11 0.0179(8) 0.0130(10) 0.0129(8) -0.0031(7) 0.0004(6) -0.0002(7)
C12 0.0209(8) 0.0159(10) 0.0122(8) -0.0033(7) -0.0006(6) 0.0017(7)
C13 0.0205(8) 0.0158(10) 0.0201(9) -0.0012(8) -0.0017(7) 0.0004(7)
C14 0.0216(9) 0.0187(10) 0.0209(9) -0.0013(8) 0.0054(7) -0.0043(8)
C15 0.0254(9) 0.0265(11) 0.0112(8) -0.0017(8) 0.0018(7) -0.0012(7)
C16 0.0211(9) 0.0224(11) 0.0125(8) -0.0010(8) -0.0008(7) 0.0028(7)
C17 0.0246(9) 0.0170(10) 0.0125(8) -0.0026(8) 0.0005(7) -0.0010(7)
C18 0.0259(9) 0.0160(10) 0.0146(9) -0.0043(8) -0.0013(7) -0.0017(7)
C19 0.0230(9) 0.0238(11) 0.0243(10) 0.0029(8) 0.0013(7) -0.0007(8)
C20 0.0342(11) 0.0451(15) 0.0307(12) 0.0145(11) 0.0109(9) 0.0093(10)

loop_
_atom_type_symbol
_atom_type_description
_atom_type_scat_dispersion_real
_atom_type_scat_dispersion_imag
_atom_type_scat_source
C C 0.0033 0.0016 'International Tables Vol C Tables 4.2.6.8 and 6.1.1.4'
H H 0.0000 0.0000 'International Tables Vol C Tables 4.2.6.8 and 6.1.1.4'
N N 0.0061 0.0033 'International Tables Vol C Tables 4.2.6.8 and 6.1.1.4'
O O 0.0106 0.0060 'International Tables Vol C Tables 4.2.6.8 and 6.1.1.4'
S S 0.1246 0.1234 'International Tables Vol C Tables 4.2.6.8 and 6.1.1.4'

loop_
_geom_angle_atom_site_label_1
_geom_angle_atom_site_label_2
_geom_angle_atom_site_label_3
_geom_angle
C9 S1 C2 91.05(9)
C18 O1 C19 115.91(14)
C10 O4 C8 115.64(14)
C9 N1 C3 114.51(15)
C9 N1 C5 118.99(15)
C3 N1 C5 126.05(14)
C9 N2 C7 115.87(15)
C7 C1 H1A 109.5
C7 C1 H1B 109.5
H1A C1 H1B 109.5
C7 C1 H1C 109.5
H1A C1 H1C 109.5
H1B C1 H1C 109.5
C3 C2 S1 112.24(15)
C3 C2 H2 123.9
S1 C2 H2 123.9
C2 C3 N1 112.47(16)
C2 C3 C17 127.16(17)
N1 C3 C17 120.27(16)
C8 C4 H4A 109.5
C8 C4 H4B 109.5
H4A C4 H4B 109.5
C8 C4 H4C 109.5
H4A C4 H4C 109.5
H4B C4 H4C 109.5
N1 C5 C6 107.96(13)
N1 C5 C11 112.26(13)
C6 C5 C11 110.02(14)
N1 C5 H5 108.8
C6 C5 H5 108.8
C11 C5 H5 108.8
C7 C6 C10 127.18(16)
C7 C6 C5 119.94(16)
C10 C6 C5 112.84(14)
C6 C7 N2 122.04(17)
C6 C7 C1 126.17(17)
N2 C7 C1 111.77(15)
O4 C8 C4 107.47(16)
O4 C8 H8A 110.2
C4 C8 H8A 110.2
O4 C8 H8B 110.2
C4 C8 H8B 110.2
H8A C8 H8B 108.5
N2 C9 N1 127.15(17)
N2 C9 S1 123.07(13)
N1 C9 S1 109.73(13)
O3 C10 O4 121.68(16)
O3 C10 C6 122.88(16)
O4 C10 C6 115.44(15)
C12 C11 C16 118.65(16)
C12 C11 C5 120.09(15)
C16 C11 C5 121.04(15)
C11 C12 C13 120.78(16)
C11 C12 H12 119.6
C13 C12 H12 119.6
C14 C13 C12 120.20(17)
C14 C13 H13 119.9
C12 C13 H13 119.9
C13 C14 C15 119.50(17)
C13 C14 H14 120.3
C15 C14 H14 120.3
C14 C15 C16 120.25(17)
C14 C15 H15 119.9
C16 C15 H15 119.9
C15 C16 C11 120.62(17)
C15 C16 H16 119.7
C11 C16 H16 119.7
C3 C17 C18 116.57(15)
C3 C17 H17A 108.2
C18 C17 H17A 108.2
C3 C17 H17B 108.2
C18 C17 H17B 108.2
H17A C17 H17B 107.3
O2 C18 O1 124.34(17)
O2 C18 C17 123.84(16)
O1 C18 C17 111.80(15)
O1 C19 C20 108.42(16)
O1 C19 H19A 110.0
C20 C19 H19A 110.0
O1 C19 H19B 110.0
C20 C19 H19B 110.0
H19A C19 H19B 108.4
C19 C20 H20A 109.5
C19 C20 H20B 109.5
H20A C20 H20B 109.5
C19 C20 H20C 109.5
H20A C20 H20C 109.5
H20B C20 H20C 109.5

loop_
_geom_bond_atom_site_label_1
_geom_bond_atom_site_label_2
_geom_bond_distance
S1 C9 1.7363(19)
S1 C2 1.7367(19)
O1 C18 1.334(2)
O1 C19 1.460(2)
O2 C18 1.208(2)
O3 C10 1.220(2)
O4 C10 1.340(2)
O4 C8 1.447(2)
N1 C9 1.365(2)
N1 C3 1.403(2)
N1 C5 1.470(2)
N2 C9 1.302(2)
N2 C7 1.389(2)
C1 C7 1.499(3)
C1 H1A 0.9600
C1 H1B 0.9600
C1 H1C 0.9600
C2 C3 1.332(3)
C2 H2 0.9300
C3 C17 1.498(2)
C4 C8 1.493(3)
C4 H4A 0.9600
C4 H4B 0.9600
C4 H4C 0.9600
C5 C6 1.523(2)
C5 C11 1.525(2)
C5 H5 0.9800
C6 C7 1.372(2)
C6 C10 1.461(2)
C8 H8A 0.9700
C8 H8B 0.9700
C11 C12 1.387(2)
C11 C16 1.395(2)
C12 C13 1.388(3)
C12 H12 0.9300
C13 C14 1.386(3)
C13 H13 0.9300
C14 C15 1.386(3)
C14 H14 0.9300
C15 C16 1.386(3)
C15 H15 0.9300
C16 H16 0.9300
C17 C18 1.513(3)
C17 H17A 0.9700
C17 H17B 0.9700
C19 C20 1.483(3)
C19 H19A 0.9700
C19 H19B 0.9700
C20 H20A 0.9600
C20 H20B 0.9600
C20 H20C 0.9600

loop_
_geom_hbond_atom_site_label_D
_geom_hbond_atom_site_label_H
_geom_hbond_atom_site_label_A
_geom_hbond_site_symmetry_A
_geom_hbond_distance_DH
_geom_hbond_distance_HA
_geom_hbond_distance_DA
_geom_hbond_angle_DHA
C17 H17A O2 3_656 0.970 2.471 3.415(3) 164
C5 H5 O2 3_656 0.980 2.586 3.429(2) 144
C20 H20B N2 1_655 0.960 2.695 3.516(3) 144
C4 H4C Cg1 4_545 0.960 3.032 3.897(4) 151

loop_
_geom_torsion_atom_site_label_1
_geom_torsion_atom_site_label_2
_geom_torsion_atom_site_label_3
_geom_torsion_atom_site_label_4
_geom_torsion
C9 S1 C2 C3 -0.19(14)
S1 C2 C3 N1 0.62(19)
S1 C2 C3 C17 -175.77(14)
C9 N1 C3 C2 -0.9(2)
C5 N1 C3 C2 171.25(15)
C9 N1 C3 C17 175.79(15)
C5 N1 C3 C17 -12.1(2)
C9 N1 C5 C6 -28.50(19)
C3 N1 C5 C6 159.69(15)
C9 N1 C5 C11 92.94(17)
C3 N1 C5 C11 -78.87(19)
N1 C5 C6 C7 28.9(2)
C11 C5 C6 C7 -93.96(19)
N1 C5 C6 C10 -153.39(14)
C11 C5 C6 C10 83.79(17)
C10 C6 C7 N2 171.60(16)
C5 C6 C7 N2 -11.0(3)
C10 C6 C7 C1 -6.2(3)
C5 C6 C7 C1 171.16(16)
C9 N2 C7 C6 -10.1(2)
C9 N2 C7 C1 167.97(15)
C10 O4 C8 C4 -171.20(16)
C7 N2 C9 N1 10.8(3)
C7 N2 C9 S1 -166.12(13)
C3 N1 C9 N2 -176.53(16)
C5 N1 C9 N2 10.7(2)
C3 N1 C9 S1 0.71(17)
C5 N1 C9 S1 -172.02(11)
C2 S1 C9 N2 177.08(15)
C2 S1 C9 N1 -0.30(13)
C8 O4 C10 O3 -1.0(2)
C8 O4 C10 C6 178.56(15)
C7 C6 C10 O3 -175.52(17)
C5 C6 C10 O3 6.9(2)
C7 C6 C10 O4 4.9(3)
C5 C6 C10 O4 -172.68(14)
N1 C5 C11 C12 147.17(16)
C6 C5 C11 C12 -92.58(19)
N1 C5 C11 C16 -38.2(2)
C6 C5 C11 C16 82.0(2)
C16 C11 C12 C13 -1.0(3)
C5 C11 C12 C13 173.77(16)
C11 C12 C13 C14 0.4(3)
C12 C13 C14 C15 0.2(3)
C13 C14 C15 C16 -0.3(3)
C14 C15 C16 C11 -0.3(3)
C12 C11 C16 C15 0.9(3)
C5 C11 C16 C15 -173.75(17)
C2 C3 C17 C18 -110.7(2)
N1 C3 C17 C18 73.2(2)
C19 O1 C18 O2 3.2(3)
C19 O1 C18 C17 -178.60(15)
C3 C17 C18 O2 -138.12(19)
C3 C17 C18 O1 43.6(2)
C18 O1 C19 C20 -172.85(17)
